data_7707020
loop_
_publ_author_name
'Gao, Hongbo'
'Chen, Ruijiao'
'Zhang, Kewang'
'Abudurusuli, Ailijiang'
'Lai, Kangrong'
'Li, Junjie'

_publ_section_title
;
 Synthesis, characterization and theoretical investigation of a new
 chalcohalide, Ba<sub>4</sub>GaS<sub>4</sub>F<sub>3</sub>.
;
_journal_issue 18
_journal_name_full 'Dalton transactions (Cambridge, England : 2003)'
_journal_page_first 6315
_journal_page_last 6320
_journal_paper_doi 10.1039/d1dt00800e
_journal_volume 50
_journal_year 2021
_chemical_formula_moiety 'Ba4 F3 Ga S4'
_chemical_formula_sum 'Ba4 F3 Ga S4'
_chemical_formula_weight 804.32
_space_group_crystal_system tetragonal
_space_group_IT_number 88
_space_group_name_Hall '-I 4ad'
_space_group_name_H-M_alt 'I 41/a :2'
_atom_sites_solution_primary iterative
_audit_creation_date 2020-12-02
_audit_creation_method
;
Olex2 1.2
(compiled 2018.05.29 svn.r3508 for OlexSys, GUI svn.r5506)
;
_audit_update_record
;
2020-12-15 deposited with the CCDC.	2021-03-26 downloaded from the CCDC.
;
_cell_angle_alpha 90
_cell_angle_beta 90
_cell_angle_gamma 90
_cell_formula_units_Z 16
_cell_length_a 16.628(5)
_cell_length_b 16.628(5)
_cell_length_c 17.139(10)
_cell_measurement_reflns_used 3524
_cell_measurement_temperature 296(2)
_cell_measurement_theta_max 27.44
_cell_measurement_theta_min 2.94
_cell_volume 4739(3)
_computing_cell_refinement 'Bruker SMART'
_computing_data_collection 'Bruker SMART'
_computing_data_reduction 'Bruker SAINT'
_computing_molecular_graphics 'Olex2 (Dolomanov et al., 2009)'
_computing_publication_material 'Olex2 (Dolomanov et al., 2009)'
_computing_structure_refinement 'ShelXL (Sheldrick, 2015)'
_computing_structure_solution 'olex2.solve (Bourhis et al., 2015)'
_diffrn_ambient_temperature 296.15
_diffrn_measured_fraction_theta_full 1.000
_diffrn_measured_fraction_theta_max 0.999
_diffrn_measurement_device_type 'CCD area detector'
_diffrn_measurement_method 'phi and omega scans'
_diffrn_radiation_monochromator graphite
_diffrn_radiation_type MoK\a
_diffrn_radiation_wavelength 0.71073
_diffrn_reflns_av_R_equivalents 0.0458
_diffrn_reflns_av_unetI/netI 0.0334
_diffrn_reflns_Laue_measured_fraction_full 1.000
_diffrn_reflns_Laue_measured_fraction_max 0.999
_diffrn_reflns_limit_h_max 21
_diffrn_reflns_limit_h_min -19
_diffrn_reflns_limit_k_max 15
_diffrn_reflns_limit_k_min -21
_diffrn_reflns_limit_l_max 22
_diffrn_reflns_limit_l_min -22
_diffrn_reflns_number 14502
_diffrn_reflns_point_group_measured_fraction_full 1.000
_diffrn_reflns_point_group_measured_fraction_max 0.999
_diffrn_reflns_theta_full 25.242
_diffrn_reflns_theta_max 27.490
_diffrn_reflns_theta_min 2.450
_exptl_absorpt_coefficient_mu 16.031
_exptl_absorpt_correction_T_max 0.7456
_exptl_absorpt_correction_T_min 0.5387
_exptl_absorpt_correction_type multi-scan
_exptl_absorpt_process_details
;
SADABS-2016/2 (Bruker,2016/2) was used for absorption correction.
wR2(int) was 0.1071 before and 0.0538 after correction.
The Ratio of minimum to maximum transmission is 0.7225.
The \l/2 correction factor is Not present.
;
_exptl_crystal_colour colorless
_exptl_crystal_density_diffrn 4.509
_exptl_crystal_density_method 'not measured'
_exptl_crystal_description block
_exptl_crystal_F_000 5536
_exptl_crystal_size_max 0.1
_exptl_crystal_size_mid 0.08
_exptl_crystal_size_min 0.05
_refine_diff_density_max 0.956
_refine_diff_density_min -0.772
_refine_diff_density_rms 0.193
_refine_ls_extinction_coef 0.000206(5)
_refine_ls_extinction_expression Fc^*^=kFc[1+0.001xFc^2^\l^3^/sin(2\q)]^-1/4^
_refine_ls_extinction_method 'SHELXL-2018/3 (Sheldrick 2018)'
_refine_ls_goodness_of_fit_ref 1.036
_refine_ls_hydrogen_treatment undef
_refine_ls_matrix_type full
_refine_ls_number_parameters 110
_refine_ls_number_reflns 2714
_refine_ls_number_restraints 0
_refine_ls_restrained_S_all 1.036
_refine_ls_R_factor_all 0.0291
_refine_ls_R_factor_gt 0.0218
_refine_ls_shift/su_max 0.003
_refine_ls_shift/su_mean 0.000
_refine_ls_structure_factor_coef Fsqd
_refine_ls_weighting_details 'w=1/[\s^2^(Fo^2^)+(0.0092P)^2^] where P=(Fo^2^+2Fc^2^)/3'
_refine_ls_weighting_scheme calc
_refine_ls_wR_factor_gt 0.0385
_refine_ls_wR_factor_ref 0.0409
_reflns_Friedel_coverage 0.000
_reflns_number_gt 2324
_reflns_number_total 2714
_reflns_threshold_expression 'I > 2\s(I)'
_cod_data_source_file d1dt00800e2.cif
_cod_data_source_block 4
_cod_depositor_comments 'Adding full bibliography for 7707020.cif.'
_cod_original_cell_volume 4739(4)
_cod_original_sg_symbol_H-M 'I 41/a'
_cod_database_code 7707020
_shelx_shelxl_version_number 2018/3
_shelx_space_group_comment
;
The symmetry employed for this shelxl refinement is uniquely defined
by the following loop, which should always be used as a source of
symmetry information in preference to the above space-group names.
They are only intended as comments.
;
_exptl_absorpt_special_details face-index
_olex2_refinement_description
;
;
_olex2_submission_special_instructions 'No special instructions were received'

loop_
_space_group_symop_operation_xyz
'x, y, z'
'-x+1/2, -y, z+1/2'
'-y+3/4, x+1/4, z+1/4'
'y+3/4, -x+3/4, z+3/4'
'x+1/2, y+1/2, z+1/2'
'-x+1, -y+1/2, z+1'
'-y+5/4, x+3/4, z+3/4'
'y+5/4, -x+5/4, z+5/4'
'-x, -y, -z'
'x-1/2, y, -z-1/2'
'y-3/4, -x-1/4, -z-1/4'
'-y-3/4, x-3/4, -z-3/4'
'-x+1/2, -y+1/2, -z+1/2'
'x, y+1/2, -z'
'y-1/4, -x+1/4, -z+1/4'
'-y-1/4, x-1/4, -z-1/4'

loop_
_atom_site_label
_atom_site_type_symbol
_atom_site_fract_x
_atom_site_fract_y
_atom_site_fract_z
_atom_site_U_iso_or_equiv
_atom_site_adp_type
_atom_site_occupancy
_atom_site_site_symmetry_order
_atom_site_calc_flag
_atom_site_refinement_flags_posn
_atom_site_refinement_flags_adp
_atom_site_refinement_flags_occupancy
_atom_site_disorder_assembly
_atom_site_disorder_group
Ba1 Ba 0.70557(2) 0.68209(2) 0.97110(2) 0.01133(8) Uani 1 1 d . . . . .
Ba2 Ba 0.46328(2) 0.61607(2) 0.51741(2) 0.01198(8) Uani 1 1 d . . . . .
Ba3 Ba 0.37251(2) 0.28520(2) 0.79410(2) 0.01102(7) Uani 1 1 d . . . . .
Ba4 Ba 0.22814(2) 0.54752(2) 0.94256(2) 0.01189(8) Uani 1 1 d . . . . .
Ga1 Ga 0.44963(3) 0.58361(3) 0.83678(3) 0.01070(12) Uani 1 1 d . . . . .
S1 S 0.57533(7) 0.56384(8) 0.88827(7) 0.0157(3) Uani 1 1 d . . . . .
S2 S 0.46537(7) 0.61837(7) 0.70701(7) 0.0122(3) Uani 1 1 d . . . . .
S3 S 0.63131(8) 0.82324(7) 0.88802(7) 0.0165(3) Uani 1 1 d . . . . .
S4 S 0.38102(7) 0.46572(7) 0.85668(7) 0.0151(3) Uani 1 1 d . . . . .
F1 F 0.46987(15) 0.16560(16) 0.80895(15) 0.0135(6) Uani 1 1 d . . . . .
F2 F 0.18561(16) 0.55841(16) 0.79614(15) 0.0152(6) Uani 1 1 d . . . . .
F3 F 0.42678(16) 0.49297(16) 0.43186(15) 0.0147(6) Uani 1 1 d . . . . .

loop_
_atom_site_aniso_label
_atom_site_aniso_U_11
_atom_site_aniso_U_22
_atom_site_aniso_U_33
_atom_site_aniso_U_23
_atom_site_aniso_U_13
_atom_site_aniso_U_12
Ba1 0.01005(15) 0.01237(16) 0.01156(14) -0.00022(12) -0.00030(11) 0.00140(11)
Ba2 0.01134(16) 0.01214(16) 0.01247(15) -0.00267(11) 0.00095(12) -0.00025(11)
Ba3 0.01224(16) 0.01074(15) 0.01009(15) 0.00003(11) -0.00112(11) -0.00022(11)
Ba4 0.01233(16) 0.01315(16) 0.01018(14) 0.00132(12) -0.00068(12) -0.00054(12)
Ga1 0.0116(3) 0.0108(3) 0.0097(3) -0.0013(2) 0.0002(2) 0.0013(2)
S1 0.0121(6) 0.0179(7) 0.0171(6) -0.0036(5) -0.0033(5) -0.0006(5)
S2 0.0121(6) 0.0138(7) 0.0107(6) 0.0000(5) 0.0009(5) 0.0004(5)
S3 0.0230(7) 0.0128(7) 0.0136(6) 0.0001(5) -0.0046(5) 0.0060(5)
S4 0.0164(7) 0.0094(6) 0.0195(7) 0.0003(5) -0.0018(5) 0.0009(5)
F1 0.0147(15) 0.0133(15) 0.0126(14) -0.0010(12) 0.0007(12) 0.0020(11)
F2 0.0136(15) 0.0182(16) 0.0139(15) 0.0004(12) -0.0008(12) -0.0004(12)
F3 0.0147(15) 0.0142(15) 0.0151(15) -0.0007(12) -0.0002(12) 0.0010(12)

loop_
_atom_type_symbol
_atom_type_description
_atom_type_scat_dispersion_real
_atom_type_scat_dispersion_imag
_atom_type_scat_source
Ba Ba -0.3244 2.2819 'International Tables Vol C Tables 4.2.6.8 and 6.1.1.4'
F F 0.0171 0.0103 'International Tables Vol C Tables 4.2.6.8 and 6.1.1.4'
Ga Ga 0.2307 1.6083 'International Tables Vol C Tables 4.2.6.8 and 6.1.1.4'
S S 0.1246 0.1234 'International Tables Vol C Tables 4.2.6.8 and 6.1.1.4'

loop_
_geom_angle_atom_site_label_1
_geom_angle_atom_site_label_2
_geom_angle_atom_site_label_3
_geom_angle
_geom_angle_site_symmetry_1
_geom_angle_site_symmetry_3
_geom_angle_publ_flag
Ba3 Ba1 Ba2 143.09(2) 9_667 12_767 ?
Ba4 Ba1 Ba2 120.906(10) 9_667 12_767 ?
Ba4 Ba1 Ba2 62.41(3) 11_667 12_767 ?
Ba4 Ba1 Ba3 82.22(2) 9_667 9_667 ?
Ba4 Ba1 Ba3 146.112(14) 11_667 9_667 ?
Ba4 Ba1 Ba4 64.09(3) 11_667 9_667 ?
Ga1 Ba1 Ba2 129.694(18) 8_454 12_767 ?
Ga1 Ba1 Ba3 65.18(2) 8_454 9_667 ?
Ga1 Ba1 Ba4 98.61(2) 8_454 9_667 ?
Ga1 Ba1 Ba4 121.10(2) 8_454 11_667 ?
S1 Ba1 Ba2 58.13(3) . 12_767 ?
S1 Ba1 Ba2 163.43(2) 8_454 12_767 ?
S1 Ba1 Ba3 106.64(3) . 9_667 ?
S1 Ba1 Ba3 50.79(4) 8_454 9_667 ?
S1 Ba1 Ba4 77.35(3) . 9_667 ?
S1 Ba1 Ba4 62.21(2) 8_454 9_667 ?
S1 Ba1 Ba4 110.60(4) 8_454 11_667 ?
S1 Ba1 Ba4 64.10(3) . 11_667 ?
S1 Ba1 Ga1 171.50(3) . 8_454 ?
S1 Ba1 Ga1 38.77(2) 8_454 8_454 ?
S1 Ba1 S1 134.55(4) . 8_454 ?
S2 Ba1 Ba2 95.64(2) 8_454 12_767 ?
S2 Ba1 Ba3 105.08(2) 8_454 9_667 ?
S2 Ba1 Ba4 88.82(2) 8_454 11_667 ?
S2 Ba1 Ba4 106.58(2) 8_454 9_667 ?
S2 Ba1 Ga1 39.94(3) 8_454 8_454 ?
S2 Ba1 S1 68.56(3) 8_454 8_454 ?
S2 Ba1 S1 148.27(4) 8_454 . ?
S3 Ba1 Ba2 48.78(2) . 12_767 ?
S3 Ba1 Ba3 102.83(3) . 9_667 ?
S3 Ba1 Ba4 109.34(4) . 11_667 ?
S3 Ba1 Ba4 166.84(3) . 9_667 ?
S3 Ba1 Ga1 94.53(3) . 8_454 ?
S3 Ba1 S1 130.30(3) . 8_454 ?
S3 Ba1 S1 89.53(4) . . ?
S3 Ba1 S2 84.04(3) . 8_454 ?
F1 Ba1 Ba2 107.96(6) 3 12_767 ?
F1 Ba1 Ba3 35.33(6) 3 9_667 ?
F1 Ba1 Ba4 102.57(6) 3 9_667 ?
F1 Ba1 Ba4 146.36(6) 3 11_667 ?
F1 Ba1 Ga1 90.43(6) 3 8_454 ?
F1 Ba1 S1 83.25(6) 3 . ?
F1 Ba1 S1 86.02(7) 3 8_454 ?
F1 Ba1 S2 124.80(6) 3 8_454 ?
F1 Ba1 S3 76.52(7) 3 . ?
F1 Ba1 F2 139.03(8) 3 11_667 ?
F1 Ba1 F3 143.19(8) 3 12_767 ?
F2 Ba1 Ba2 99.46(6) 11_667 12_767 ?
F2 Ba1 Ba3 113.65(6) 11_667 9_667 ?
F2 Ba1 Ba4 36.47(6) 11_667 9_667 ?
F2 Ba1 Ba4 37.28(6) 11_667 11_667 ?
F2 Ba1 Ga1 94.96(6) 11_667 8_454 ?
F2 Ba1 S1 86.20(6) 11_667 . ?
F2 Ba1 S1 73.78(6) 11_667 8_454 ?
F2 Ba1 S2 80.65(6) 11_667 8_454 ?
F2 Ba1 S3 142.95(6) 11_667 . ?
F2 Ba1 F3 70.49(8) 11_667 12_767 ?
F3 Ba1 Ba2 35.36(6) 12_767 12_767 ?
F3 Ba1 Ba3 174.50(6) 12_767 9_667 ?
F3 Ba1 Ba4 39.18(6) 12_767 11_667 ?
F3 Ba1 Ba4 102.83(6) 12_767 9_667 ?
F3 Ba1 Ga1 111.49(6) 12_767 8_454 ?
F3 Ba1 S1 129.64(7) 12_767 8_454 ?
F3 Ba1 S1 76.84(6) 12_767 . ?
F3 Ba1 S2 71.57(6) 12_767 8_454 ?
F3 Ba1 S3 72.70(6) 12_767 . ?
Ba1 Ba2 Ba1 89.666(9) 15_566 10_557 ?
Ba1 Ba2 Ba4 57.345(6) 15_566 2_564 ?
Ba1 Ba2 Ba4 118.64(3) 15_566 4_454 ?
Ba2 Ba2 Ba1 121.944(11) 9_666 10_557 ?
Ba2 Ba2 Ba1 68.601(9) 9_666 15_566 ?
Ba2 Ba2 Ba4 65.683(8) 9_666 2_564 ?
Ba2 Ba2 Ba4 87.147(12) 9_666 4_454 ?
Ba4 Ba2 Ba1 56.457(11) 4_454 10_557 ?
Ba4 Ba2 Ba1 57.562(7) 2_564 10_557 ?
Ba4 Ba2 Ba4 61.29(3) 4_454 2_564 ?
S2 Ba2 Ba1 111.74(2) 12_767 15_566 ?
S2 Ba2 Ba1 163.23(3) . 15_566 ?
S2 Ba2 Ba1 108.04(2) 15_566 15_566 ?
S2 Ba2 Ba1 46.33(2) 15_566 10_557 ?
S2 Ba2 Ba1 87.88(2) . 10_557 ?
S2 Ba2 Ba1 134.05(2) 12_767 10_557 ?
S2 Ba2 Ba2 168.27(2) 15_566 9_666 ?
S2 Ba2 Ba2 103.87(2) 12_767 9_666 ?
S2 Ba2 Ba2 98.84(2) . 9_666 ?
S2 Ba2 Ba4 84.84(2) 15_566 4_454 ?
S2 Ba2 Ba4 128.87(3) 12_767 4_454 ?
S2 Ba2 Ba4 166.50(2) 12_767 2_564 ?
S2 Ba2 Ba4 47.43(3) . 4_454 ?
S2 Ba2 Ba4 107.94(2) . 2_564 ?
S2 Ba2 Ba4 102.86(2) 15_566 2_564 ?
S2 Ba2 S2 81.95(3) 15_566 . ?
S2 Ba2 S2 87.84(3) 15_566 12_767 ?
S2 Ba2 S2 81.45(3) . 12_767 ?
S3 Ba2 Ba1 125.51(3) 15_566 10_557 ?
S3 Ba2 Ba1 44.48(3) 15_566 15_566 ?
S3 Ba2 Ba2 73.96(2) 15_566 9_666 ?
S3 Ba2 Ba4 100.26(3) 15_566 2_564 ?
S3 Ba2 Ba4 158.26(2) 15_566 4_454 ?
S3 Ba2 S2 144.90(4) 15_566 . ?
S3 Ba2 S2 67.69(4) 15_566 12_767 ?
S3 Ba2 S2 112.01(3) 15_566 15_566 ?
F2 Ba2 Ba1 33.49(5) 4_454 10_557 ?
F2 Ba2 Ba1 88.32(6) 4_454 15_566 ?
F2 Ba2 Ba2 90.62(6) 4_454 9_666 ?
F2 Ba2 Ba4 34.96(6) 4_454 2_564 ?
F2 Ba2 Ba4 34.55(5) 4_454 4_454 ?
F2 Ba2 S2 158.38(6) 4_454 12_767 ?
F2 Ba2 S2 77.94(6) 4_454 15_566 ?
F2 Ba2 S2 80.52(6) 4_454 . ?
F2 Ba2 S3 132.80(6) 4_454 15_566 ?
F3 Ba2 Ba1 38.06(6) . 15_566 ?
F3 Ba2 Ba1 143.34(6) 9_666 10_557 ?
F3 Ba2 Ba1 101.59(6) 9_666 15_566 ?
F3 Ba2 Ba1 89.67(6) . 10_557 ?
F3 Ba2 Ba2 38.43(6) 9_666 9_666 ?
F3 Ba2 Ba2 40.70(6) . 9_666 ?
F3 Ba2 Ba4 99.68(6) 9_666 2_564 ?
F3 Ba2 Ba4 87.58(7) . 4_454 ?
F3 Ba2 Ba4 88.01(6) 9_666 4_454 ?
F3 Ba2 Ba4 34.20(6) . 2_564 ?
F3 Ba2 S2 132.35(6) . 12_767 ?
F3 Ba2 S2 130.15(6) . 15_566 ?
F3 Ba2 S2 125.30(6) . . ?
F3 Ba2 S2 71.39(6) 9_666 . ?
F3 Ba2 S2 149.30(6) 9_666 15_566 ?
F3 Ba2 S2 73.68(6) 9_666 12_767 ?
F3 Ba2 S3 83.81(6) 9_666 15_566 ?
F3 Ba2 S3 71.13(7) . 15_566 ?
F3 Ba2 F2 111.28(8) 9_666 4_454 ?
F3 Ba2 F2 68.66(8) . 4_454 ?
F3 Ba2 F3 79.13(9) . 9_666 ?
Ba3 Ba3 Ba1 61.48(3) 11_667 9_667 ?
Ba3 Ba3 Ba1 64.33(3) 16_657 9_667 ?
Ba3 Ba3 Ba3 63.71(2) 16_657 11_667 ?
Ga1 Ba3 Ba1 149.67(2) 4_454 9_667 ?
Ga1 Ba3 Ba3 138.03(2) 4_454 11_667 ?
Ga1 Ba3 Ba3 139.835(18) 4_454 16_657 ?
S1 Ba3 Ba1 136.56(3) 4_454 9_667 ?
S1 Ba3 Ba1 51.03(2) 16_657 9_667 ?
S1 Ba3 Ba3 106.18(4) 4_454 16_657 ?
S1 Ba3 Ba3 155.78(2) 4_454 11_667 ?
S1 Ba3 Ba3 107.14(3) 16_657 11_667 ?
S1 Ba3 Ba3 103.76(3) 16_657 16_657 ?
S1 Ba3 Ga1 99.16(3) 16_657 4_454 ?
S1 Ba3 Ga1 38.01(3) 4_454 4_454 ?
S1 Ba3 S1 96.53(3) 16_657 4_454 ?
S1 Ba3 S4 65.30(3) 16_657 16_657 ?
S1 Ba3 S4 82.02(4) 4_454 16_657 ?
S3 Ba3 Ba1 143.15(3) 7_544 9_667 ?
S3 Ba3 Ba3 100.77(4) 7_544 11_667 ?
S3 Ba3 Ba3 140.01(3) 7_544 16_657 ?
S3 Ba3 Ga1 37.45(3) 7_544 4_454 ?
S3 Ba3 S1 116.18(3) 7_544 16_657 ?
S3 Ba3 S1 72.37(5) 7_544 4_454 ?
S3 Ba3 S4 154.38(3) 7_544 16_657 ?
S4 Ba3 Ba1 59.60(3) 16_657 9_667 ?
S4 Ba3 Ba1 64.92(2) . 9_667 ?
S4 Ba3 Ba3 53.21(2) . 11_667 ?
S4 Ba3 Ba3 102.97(4) 16_657 11_667 ?
S4 Ba3 Ba3 48.56(2) 16_657 16_657 ?
S4 Ba3 Ba3 111.76(4) . 16_657 ?
S4 Ba3 Ga1 117.72(3) 16_657 4_454 ?
S4 Ba3 Ga1 105.80(3) . 4_454 ?
S4 Ba3 S1 74.89(3) . 16_657 ?
S4 Ba3 S1 142.06(3) . 4_454 ?
S4 Ba3 S3 78.55(4) . 7_544 ?
S4 Ba3 S4 123.99(3) . 16_657 ?
F1 Ba3 Ba1 101.33(6) . 9_667 ?
F1 Ba3 Ba1 99.47(5) 6_554 9_667 ?
F1 Ba3 Ba1 34.91(6) 11_667 9_667 ?
F1 Ba3 Ba3 38.02(5) 6_554 11_667 ?
F1 Ba3 Ba3 77.36(5) 6_554 16_657 ?
F1 Ba3 Ba3 36.34(6) 11_667 11_667 ?
F1 Ba3 Ba3 40.41(6) 11_667 16_657 ?
F1 Ba3 Ba3 37.05(6) . 16_657 ?
F1 Ba3 Ba3 79.08(6) . 11_667 ?
F1 Ba3 Ga1 103.87(5) 6_554 4_454 ?
F1 Ba3 Ga1 174.04(6) 11_667 4_454 ?
F1 Ba3 Ga1 105.25(6) . 4_454 ?
F1 Ba3 S1 141.48(6) 6_554 16_657 ?
F1 Ba3 S1 145.05(6) 11_667 4_454 ?
F1 Ba3 S1 80.79(6) . 4_454 ?
F1 Ba3 S1 134.06(6) . 16_657 ?
F1 Ba3 S1 120.51(6) 6_554 4_454 ?
F1 Ba3 S1 85.83(7) 11_667 16_657 ?
F1 Ba3 S3 70.47(6) 6_554 7_544 ?
F1 Ba3 S3 137.10(6) 11_667 7_544 ?
F1 Ba3 S3 106.68(6) . 7_544 ?
F1 Ba3 S4 131.68(6) . . ?
F1 Ba3 S4 68.94(6) . 16_657 ?
F1 Ba3 S4 67.29(6) 11_667 16_657 ?
F1 Ba3 S4 69.38(6) 6_554 . ?
F1 Ba3 S4 72.24(6) 11_667 . ?
F1 Ba3 S4 125.89(6) 6_554 16_657 ?
F1 Ba3 F1 70.17(9) 11_667 6_554 ?
F1 Ba3 F1 73.04(9) . 11_667 ?
F1 Ba3 F1 67.83(10) . 6_554 ?
Ba1 Ba4 Ba1 94.062(16) 16_657 9_667 ?
Ba1 Ba4 Ba2 154.368(10) 9_667 3 ?
Ba1 Ba4 Ba2 61.800(8) 9_667 2_565 ?
Ba1 Ba4 Ba2 62.53(2) 16_657 3 ?
Ba1 Ba4 Ba2 60.24(3) 16_657 2_565 ?
Ba2 Ba4 Ba2 109.438(11) 3 2_565 ?
Ga1 Ba4 Ba1 121.77(2) 3 16_657 ?
Ga1 Ba4 Ba1 117.17(3) 3 9_667 ?
Ga1 Ba4 Ba2 91.569(19) 3 2_565 ?
Ga1 Ba4 Ba2 85.86(4) 3 3 ?
S2 Ba4 Ba1 151.73(3) 3 9_667 ?
S2 Ba4 Ba1 92.93(2) 3 16_657 ?
S2 Ba4 Ba2 47.83(3) 3 3 ?
S2 Ba4 Ba2 98.82(2) 3 2_565 ?
S2 Ba4 Ga1 38.40(3) 3 3 ?
S2 Ba4 S3 79.13(3) 3 6_564 ?
S2 Ba4 S4 73.09(3) 3 3 ?
S2 Ba4 S4 142.03(3) 3 . ?
S3 Ba4 Ba1 119.97(2) 6_564 9_667 ?
S3 Ba4 Ba1 120.03(4) 6_564 16_657 ?
S3 Ba4 Ba2 177.91(2) 6_564 2_565 ?
S3 Ba4 Ba2 69.47(2) 6_564 3 ?
S3 Ba4 Ga1 86.59(3) 6_564 3 ?
S4 Ba4 Ba1 156.66(2) 3 16_657 ?
S4 Ba4 Ba1 90.45(3) 3 9_667 ?
S4 Ba4 Ba1 64.92(3) . 9_667 ?
S4 Ba4 Ba1 92.40(3) . 16_657 ?
S4 Ba4 Ba2 102.65(3) 3 2_565 ?
S4 Ba4 Ba2 103.56(4) . 3 ?
S4 Ba4 Ba2 115.18(4) 3 3 ?
S4 Ba4 Ba2 116.29(2) . 2_565 ?
S4 Ba4 Ga1 144.37(3) . 3 ?
S4 Ba4 Ga1 37.93(3) 3 3 ?
S4 Ba4 S3 76.46(4) 3 6_564 ?
S4 Ba4 S3 65.79(3) . 6_564 ?
S4 Ba4 S4 110.18(3) . 3 ?
F2 Ba4 Ba1 117.89(6) . 9_667 ?
F2 Ba4 Ba1 37.32(6) . 16_657 ?
F2 Ba4 Ba1 36.04(6) 3 9_667 ?
F2 Ba4 Ba1 92.68(7) 3 16_657 ?
F2 Ba4 Ba2 36.78(6) . 3 ?
F2 Ba4 Ba2 145.48(6) 3 3 ?
F2 Ba4 Ba2 36.74(6) 3 2_565 ?
F2 Ba4 Ba2 97.33(6) . 2_565 ?
F2 Ba4 Ga1 121.43(6) . 3 ?
F2 Ba4 Ga1 88.21(7) 3 3 ?
F2 Ba4 S2 116.29(6) 3 3 ?
F2 Ba4 S2 83.07(6) . 3 ?
F2 Ba4 S3 144.03(6) 3 6_564 ?
F2 Ba4 S3 82.82(6) . 6_564 ?
F2 Ba4 S4 77.70(7) 3 3 ?
F2 Ba4 S4 150.82(6) . 3 ?
F2 Ba4 S4 100.96(6) 3 . ?
F2 Ba4 S4 78.75(7) . . ?
F2 Ba4 F2 129.16(7) . 3 ?
F2 Ba4 F3 71.96(8) . 2_565 ?
F2 Ba4 F3 69.30(8) 3 2_565 ?
F3 Ba4 Ba1 92.73(6) 2_565 9_667 ?
F3 Ba4 Ba1 40.78(6) 2_565 16_657 ?
F3 Ba4 Ba2 33.05(6) 2_565 2_565 ?
F3 Ba4 Ba2 76.45(6) 2_565 3 ?
F3 Ba4 Ga1 87.15(6) 2_565 3 ?
F3 Ba4 S2 75.15(6) 2_565 3 ?
F3 Ba4 S3 145.69(6) 2_565 6_564 ?
F3 Ba4 S4 116.20(6) 2_565 3 ?
F3 Ba4 S4 128.37(6) 2_565 . ?
Ba1 Ga1 Ba3 128.57(2) 7_544 3 ?
Ba1 Ga1 Ba4 80.60(3) 7_544 4_454 ?
Ba3 Ga1 Ba4 139.15(2) 3 4_454 ?
S1 Ga1 Ba1 67.65(4) . 7_544 ?
S1 Ga1 Ba3 65.44(4) . 3 ?
S1 Ga1 Ba4 147.63(4) . 4_454 ?
S1 Ga1 S2 107.63(5) . . ?
S1 Ga1 S4 105.89(5) . . ?
S2 Ga1 Ba1 62.95(4) . 7_544 ?
S2 Ga1 Ba3 153.03(4) . 3 ?
S2 Ga1 Ba4 60.13(4) . 4_454 ?
S3 Ga1 Ba1 168.70(4) 6_564 7_544 ?
S3 Ga1 Ba3 62.08(4) 6_564 3 ?
S3 Ga1 Ba4 92.49(4) 6_564 4_454 ?
S3 Ga1 S1 119.85(6) 6_564 . ?
S3 Ga1 S2 105.85(5) 6_564 . ?
S3 Ga1 S4 103.57(5) 6_564 . ?
S4 Ga1 Ba1 81.05(4) . 7_544 ?
S4 Ga1 Ba3 92.38(4) . 3 ?
S4 Ga1 Ba4 61.31(4) . 4_454 ?
S4 Ga1 S2 114.39(5) . . ?
Ba1 S1 Ba1 135.66(4) . 7_544 ?
Ba1 S1 Ba3 122.48(4) . 11_667 ?
Ba1 S1 Ba3 80.96(3) . 3 ?
Ba3 S1 Ba1 143.22(4) 3 7_544 ?
Ba3 S1 Ba1 78.18(4) 11_667 7_544 ?
Ba3 S1 Ba3 83.48(3) 11_667 3 ?
Ga1 S1 Ba1 133.53(5) . . ?
Ga1 S1 Ba1 73.58(4) . 7_544 ?
Ga1 S1 Ba3 94.80(4) . 11_667 ?
Ga1 S1 Ba3 76.55(5) . 3 ?
Ba1 S2 Ba2 94.07(3) 7_544 . ?
Ba1 S2 Ba2 167.89(4) 7_544 15_566 ?
Ba1 S2 Ba2 86.63(3) 7_544 12_767 ?
Ba1 S2 Ba4 92.62(3) 7_544 4_454 ?
Ba2 S2 Ba2 90.09(3) 12_767 15_566 ?
Ba2 S2 Ba2 98.62(3) 12_767 . ?
Ba2 S2 Ba2 97.95(3) . 15_566 ?
Ba4 S2 Ba2 176.60(4) 4_454 12_767 ?
Ba4 S2 Ba2 89.96(3) 4_454 15_566 ?
Ba4 S2 Ba2 84.74(3) 4_454 . ?
Ga1 S2 Ba1 77.11(3) . 7_544 ?
Ga1 S2 Ba2 95.13(4) . 12_767 ?
Ga1 S2 Ba2 91.59(4) . 15_566 ?
Ga1 S2 Ba2 163.21(5) . . ?
Ga1 S2 Ba4 81.47(4) . 4_454 ?
Ba1 S3 Ba2 86.75(4) . 12_767 ?
Ba1 S3 Ba3 91.65(4) . 8_454 ?
Ba1 S3 Ba4 94.76(4) . 6_564 ?
Ba2 S3 Ba3 147.55(5) 12_767 8_454 ?
Ba2 S3 Ba4 126.21(4) 12_767 6_564 ?
Ba3 S3 Ba4 86.24(3) 8_454 6_564 ?
Ga1 S3 Ba1 167.06(6) 6_564 . ?
Ga1 S3 Ba2 94.38(5) 6_564 12_767 ?
Ga1 S3 Ba3 80.47(5) 6_564 8_454 ?
Ga1 S3 Ba4 94.95(4) 6_564 6_564 ?
Ba3 S4 Ba3 78.24(3) . 11_667 ?
Ba3 S4 Ba4 120.89(4) . . ?
Ba3 S4 Ba4 87.74(4) . 4_454 ?
Ba4 S4 Ba3 123.01(5) . 11_667 ?
Ba4 S4 Ba3 150.54(4) 4_454 11_667 ?
Ba4 S4 Ba4 86.43(4) . 4_454 ?
Ga1 S4 Ba3 140.91(5) . . ?
Ga1 S4 Ba3 93.89(4) . 11_667 ?
Ga1 S4 Ba4 80.76(4) . 4_454 ?
Ga1 S4 Ba4 95.69(4) . . ?
Ba1 F1 Ba3 114.03(9) 4_454 6_554 ?
Ba1 F1 Ba3 109.76(10) 4_454 16_657 ?
Ba3 F1 Ba1 112.96(9) . 4_454 ?
Ba3 F1 Ba3 111.04(9) . 6_554 ?
Ba3 F1 Ba3 106.60(9) . 16_657 ?
Ba3 F1 Ba3 101.57(8) 16_657 6_554 ?
Ba1 F2 Ba2 110.92(9) 16_657 3 ?
Ba1 F2 Ba4 107.50(9) 16_657 4_454 ?
Ba4 F2 Ba1 105.40(9) . 16_657 ?
Ba4 F2 Ba2 108.31(9) 4_454 3 ?
Ba4 F2 Ba2 108.67(9) . 3 ?
Ba4 F2 Ba4 116.01(10) . 4_454 ?
Ba2 F3 Ba1 106.58(9) . 15_566 ?
Ba2 F3 Ba1 119.30(9) 9_666 15_566 ?
Ba2 F3 Ba2 100.87(9) . 9_666 ?
Ba2 F3 Ba4 112.75(9) . 2_564 ?
Ba4 F3 Ba1 100.05(8) 2_564 15_566 ?
Ba4 F3 Ba2 117.32(10) 2_564 9_666 ?

loop_
_geom_bond_atom_site_label_1
_geom_bond_atom_site_label_2
_geom_bond_distance
_geom_bond_site_symmetry_2
_geom_bond_publ_flag
Ba1 Ba2 4.289(2) 12_767 ?
Ba1 Ba3 4.263(2) 9_667 ?
Ba1 Ba4 4.2407(12) 9_667 ?
Ba1 Ba4 4.1599(13) 11_667 ?
Ba1 Ga1 3.5118(11) 8_454 ?
Ba1 S1 3.2514(15) . ?
Ba1 S1 3.3862(19) 8_454 ?
Ba1 S2 3.2084(15) 8_454 ?
Ba1 S3 3.0101(14) . ?
Ba1 F1 2.593(3) 3 ?
Ba1 F2 2.616(3) 11_667 ?
Ba1 F3 2.759(3) 12_767 ?
Ba2 Ba2 4.0924(13) 9_666 ?
Ba2 Ba4 4.3792(12) 2_564 ?
Ba2 Ba4 4.3660(14) 4_454 ?
Ba2 S2 3.2465(15) 15_566 ?
Ba2 S2 3.250(2) . ?
Ba2 S2 3.2795(15) 12_767 ?
Ba2 S3 3.2315(18) 15_566 ?
Ba2 F2 2.759(3) 4_454 ?
Ba2 F3 2.590(3) . ?
Ba2 F3 2.718(3) 9_666 ?
Ba3 Ba3 4.1670(13) 11_667 ?
Ba3 Ba3 4.1669(13) 16_657 ?
Ba3 Ga1 3.621(2) 4_454 ?
Ba3 S1 3.3857(18) 4_454 ?
Ba3 S1 3.3751(16) 16_657 ?
Ba3 S3 3.2439(18) 7_544 ?
Ba3 S4 3.4085(15) 16_657 ?
Ba3 S4 3.1907(15) . ?
Ba3 F1 2.757(3) 6_554 ?
Ba3 F1 2.620(3) 11_667 ?
Ba3 F1 2.577(3) . ?
Ba4 Ga1 3.6825(13) 3 ?
Ba4 S2 3.2289(15) 3 ?
Ba4 S3 3.3098(16) 6_564 ?
Ba4 S4 3.2372(15) . ?
Ba4 S4 3.2728(19) 3 ?
Ba4 F2 2.643(3) 3 ?
Ba4 F2 2.614(3) . ?
Ba4 F3 2.669(3) 2_565 ?
Ga1 S1 2.2925(15) . ?
Ga1 S2 2.3129(18) . ?
Ga1 S3 2.2321(14) 6_564 ?
Ga1 S4 2.2936(15) . ?
